data_7240589
loop_
_publ_author_name
'Baruah, Jubaraj Bikash'
'Singh, Munendra Pal'

_publ_section_title
;
 Photophysical Properties of Ag, Zn, Cd having
 N-(4-Pyridylmethyl)-1,8-naphthalimide Complexes: Influences of
 \p-Stacking and C-H&#x00B7;&#x00B7;&#x00B7;O Interactions
;
_journal_name_full CrystEngComm
_journal_paper_doi 10.1039/D0CE00555J
_journal_year 2020
_chemical_formula_sum 'C54 H42 N4 O12 Zn'
_chemical_formula_weight 1004.28
_space_group_crystal_system monoclinic
_space_group_IT_number 14
_space_group_name_Hall '-P 2yn'
_space_group_name_H-M_alt 'P 1 21/n 1'
_atom_sites_solution_hydrogens mixed
_audit_creation_method SHELXL-2014/7
_audit_update_record
;
2019-12-30 deposited with the CCDC.	2020-05-29 downloaded from the CCDC.
;
_cell_angle_alpha 90
_cell_angle_beta 95.011(4)
_cell_angle_gamma 90
_cell_formula_units_Z 2
_cell_length_a 7.6965(5)
_cell_length_b 17.3729(11)
_cell_length_c 17.6113(11)
_cell_measurement_reflns_used 6464
_cell_measurement_temperature 296(2)
_cell_measurement_theta_max 21.58
_cell_measurement_theta_min 2.32
_cell_volume 2345.8(3)
_computing_structure_refinement 'SHELXL-2014/7 (Sheldrick, 2014)'
_diffrn_ambient_temperature 296(2)
_diffrn_measured_fraction_theta_full 0.974
_diffrn_measured_fraction_theta_max 0.974
_diffrn_measurement_device_type 'CCD area detector'
_diffrn_measurement_method 'phi and omega scans'
_diffrn_radiation_type MoK\a
_diffrn_radiation_wavelength 0.71073
_diffrn_reflns_av_R_equivalents 0.0414
_diffrn_reflns_av_unetI/netI 0.0323
_diffrn_reflns_Laue_measured_fraction_full 0.974
_diffrn_reflns_Laue_measured_fraction_max 0.974
_diffrn_reflns_limit_h_max 9
_diffrn_reflns_limit_h_min -9
_diffrn_reflns_limit_k_max 20
_diffrn_reflns_limit_k_min -20
_diffrn_reflns_limit_l_max 20
_diffrn_reflns_limit_l_min -20
_diffrn_reflns_number 30805
_diffrn_reflns_point_group_measured_fraction_full 0.974
_diffrn_reflns_point_group_measured_fraction_max 0.974
_diffrn_reflns_theta_full 25.050
_diffrn_reflns_theta_max 25.050
_diffrn_reflns_theta_min 1.650
_exptl_absorpt_coefficient_mu 0.595
_exptl_crystal_colour colourless
_exptl_crystal_density_diffrn 1.422
_exptl_crystal_description block
_exptl_crystal_F_000 1040
_exptl_crystal_size_max 0.31
_exptl_crystal_size_mid 0.26
_exptl_crystal_size_min 0.18
_refine_diff_density_max 0.221
_refine_diff_density_min -0.216
_refine_diff_density_rms 0.040
_refine_ls_extinction_method none
_refine_ls_goodness_of_fit_ref 1.053
_refine_ls_hydrogen_treatment mixed
_refine_ls_matrix_type full
_refine_ls_number_parameters 327
_refine_ls_number_reflns 4046
_refine_ls_number_restraints 0
_refine_ls_restrained_S_all 1.053
_refine_ls_R_factor_all 0.0641
_refine_ls_R_factor_gt 0.0404
_refine_ls_shift/su_max 0.000
_refine_ls_shift/su_mean 0.000
_refine_ls_structure_factor_coef Fsqd
_refine_ls_weighting_details 'w=1/[\s^2^(Fo^2^)+(0.0800P)^2^] where P=(Fo^2^+2Fc^2^)/3'
_refine_ls_weighting_scheme calc
_refine_ls_wR_factor_gt 0.1183
_refine_ls_wR_factor_ref 0.1297
_reflns_Friedel_coverage 0.000
_reflns_number_gt 2966
_reflns_number_total 4046
_reflns_threshold_expression 'I > 2\s(I)'
_cod_data_source_file d0ce00555j2.cif
_cod_data_source_block complex2
_cod_original_sg_symbol_H-M 'P 21/n'
_cod_database_code 7240589
_shelx_shelxl_version_number 2014/7
_shelx_space_group_comment
;
The symmetry employed for this shelxl refinement is uniquely defined
by the following loop, which should always be used as a source of
symmetry information in preference to the above space-group names.
They are only intended as comments.
;

loop_
_space_group_symop_operation_xyz
'x, y, z'
'-x+1/2, y+1/2, -z+1/2'
'-x, -y, -z'
'x-1/2, -y-1/2, z-1/2'

loop_
_atom_site_label
_atom_site_type_symbol
_atom_site_fract_x
_atom_site_fract_y
_atom_site_fract_z
_atom_site_U_iso_or_equiv
_atom_site_adp_type
_atom_site_occupancy
_atom_site_site_symmetry_order
_atom_site_calc_flag
_atom_site_refinement_flags_posn
_atom_site_refinement_flags_adp
_atom_site_refinement_flags_occupancy
_atom_site_disorder_assembly
_atom_site_disorder_group
Zn1 Zn 0.0000 0.0000 0.0000 0.04707(18) Uani 1 2 d S . P . .
C2 C 0.5715(4) 0.34118(17) 0.00678(19) 0.0590(8) Uani 1 1 d . . . . .
C1 C 0.3788(4) 0.31822(15) 0.10983(17) 0.0591(8) Uani 1 1 d . . . . .
H1B H 0.3106 0.3516 0.1399 0.071 Uiso 1 1 calc R U . . .
H1A H 0.4879 0.3071 0.1396 0.071 Uiso 1 1 calc R U . . .
C9 C 0.3242(4) 0.45136(15) -0.06153(16) 0.0530(7) Uani 1 1 d . . . . .
C20 C 0.3489(3) -0.15354(15) 0.14049(15) 0.0481(6) Uani 1 1 d . . . . .
C18 C 0.1036(4) 0.24331(16) 0.07015(17) 0.0572(7) Uani 1 1 d . . . . .
H18 H 0.0402 0.2889 0.0679 0.069 Uiso 1 1 calc R U . . .
C8 C 0.4819(4) 0.43669(15) -0.09551(16) 0.0527(7) Uani 1 1 d . . . . .
C19 C 0.1864(4) -0.10740(15) 0.11735(16) 0.0522(7) Uani 1 1 d . . . . .
C3 C 0.6050(4) 0.38350(16) -0.06312(17) 0.0557(7) Uani 1 1 d . . . . .
C7 C 0.5132(4) 0.47699(18) -0.16278(18) 0.0624(8) Uani 1 1 d . . . . .
C15 C 0.3642(4) 0.17415(16) 0.09816(18) 0.0622(8) Uani 1 1 d . . . . .
H15 H 0.4818 0.1717 0.1153 0.075 Uiso 1 1 calc R U . . .
C14 C 0.2802(4) 0.24381(15) 0.09329(15) 0.0517(7) Uani 1 1 d . . . . .
C16 C 0.2742(4) 0.10765(16) 0.07758(18) 0.0624(8) Uani 1 1 d . . . . .
H16 H 0.3341 0.0611 0.0815 0.075 Uiso 1 1 calc R U . . .
C17 C 0.0225(4) 0.17435(15) 0.05051(16) 0.0562(7) Uani 1 1 d . . . . .
H17 H -0.0962 0.1749 0.0352 0.067 Uiso 1 1 calc R U . . .
C23 C 0.6490(4) -0.23918(17) 0.18128(18) 0.0637(8) Uani 1 1 d . . . . .
C13 C 0.2899(4) 0.41031(16) 0.00896(17) 0.0565(7) Uani 1 1 d . . . . .
C10 C 0.2057(4) 0.50361(15) -0.09326(19) 0.0625(8) Uani 1 1 d . . . . .
H10 H 0.1026 0.5121 -0.0707 0.075 Uiso 1 1 calc R U . . .
C25 C 0.3587(4) -0.20146(18) 0.20440(17) 0.0700(9) Uani 1 1 d . . . . .
H25 H 0.2643 -0.2051 0.2337 0.084 Uiso 1 1 calc R U . . .
C4 C 0.7576(4) 0.37059(19) -0.0972(2) 0.0758(9) Uani 1 1 d . . . . .
H4 H 0.8388 0.3354 -0.0757 0.091 Uiso 1 1 calc R U . . .
C21 C 0.4897(4) -0.15049(18) 0.09775(19) 0.0682(9) Uani 1 1 d . . . . .
H21 H 0.4850 -0.1191 0.0549 0.082 Uiso 1 1 calc R U . . .
C6 C 0.6718(5) 0.4620(2) -0.1958(2) 0.0799(10) Uani 1 1 d . . . . .
H6 H 0.6953 0.4879 -0.2400 0.096 Uiso 1 1 calc R U . . .
C11 C 0.2382(5) 0.54457(18) -0.15965(19) 0.0724(9) Uani 1 1 d . . . . .
H11 H 0.1575 0.5803 -0.1805 0.087 Uiso 1 1 calc R U . . .
C26 C 0.8113(5) -0.2844(2) 0.2002(2) 0.0903(11) Uani 1 1 d . . . . .
H26 H 0.9015 -0.2779 0.1689 0.108 Uiso 1 1 calc R U . . .
C24 C 0.5090(5) -0.2436(2) 0.22422(18) 0.0768(10) Uani 1 1 d . . . . .
H24 H 0.5148 -0.2752 0.2670 0.092 Uiso 1 1 calc R U . . .
C22 C 0.6384(4) -0.19328(19) 0.1173(2) 0.0765(10) Uani 1 1 d . . . . .
H22 H 0.7317 -0.1910 0.0872 0.092 Uiso 1 1 calc R U . . .
C5 C 0.7906(5) 0.4102(2) -0.1638(2) 0.0847(11) Uani 1 1 d . . . . .
H5 H 0.8936 0.4013 -0.1863 0.102 Uiso 1 1 calc R U . . .
C12 C 0.3884(5) 0.53152(19) -0.19301(19) 0.0702(9) Uani 1 1 d . . . . .
H12 H 0.4098 0.5589 -0.2366 0.084 Uiso 1 1 calc R U . . .
C27 C -0.2651(5) 0.0347(2) 0.1238(2) 0.0885(12) Uani 1 1 d . . . . .
H27C H -0.1847 0.0643 0.1568 0.133 Uiso 1 1 calc R U . . .
H27A H -0.3467 0.0093 0.1536 0.133 Uiso 1 1 calc R U . . .
H27B H -0.3268 0.0682 0.0875 0.133 Uiso 1 1 calc R U . . .
O4 O 0.1933(2) -0.06437(10) 0.06001(11) 0.0528(5) Uani 1 1 d . . . . .
O6 O -0.1726(3) -0.02074(12) 0.08505(12) 0.0616(6) Uani 1 1 d . . . . .
O2 O 0.1567(3) 0.42005(12) 0.04045(13) 0.0741(6) Uani 1 1 d . . . . .
O1 O 0.6707(3) 0.29378(12) 0.03745(13) 0.0767(6) Uani 1 1 d . . . . .
O3 O 0.0577(3) -0.11534(13) 0.15491(13) 0.0800(7) Uani 1 1 d . . . . .
O5 O 0.8349(4) -0.32782(18) 0.25158(18) 0.1253(11) Uani 1 1 d . . . . .
N2 N 0.4154(3) 0.35830(12) 0.03931(13) 0.0540(6) Uani 1 1 d . . . . .
N1 N 0.1062(3) 0.10659(12) 0.05242(13) 0.0515(6) Uani 1 1 d . . . . .
H6A H -0.090(6) -0.048(2) 0.118(3) 0.134(16) Uiso 1 1 d . . . . .

loop_
_atom_site_aniso_label
_atom_site_aniso_U_11
_atom_site_aniso_U_22
_atom_site_aniso_U_33
_atom_site_aniso_U_23
_atom_site_aniso_U_13
_atom_site_aniso_U_12
Zn1 0.0421(3) 0.0430(3) 0.0566(3) 0.00343(19) 0.0068(2) 0.00410(18)
C2 0.0474(17) 0.0479(16) 0.080(2) -0.0079(15) -0.0006(15) 0.0008(14)
C1 0.062(2) 0.0537(17) 0.0611(19) -0.0011(14) 0.0036(15) -0.0054(14)
C9 0.0479(17) 0.0468(16) 0.0643(19) -0.0073(13) 0.0046(14) -0.0032(13)
C20 0.0473(17) 0.0467(14) 0.0505(16) 0.0006(12) 0.0056(13) 0.0064(12)
C18 0.0514(18) 0.0450(15) 0.076(2) -0.0007(14) 0.0095(15) 0.0052(13)
C8 0.0488(17) 0.0490(15) 0.0602(18) -0.0109(13) 0.0040(14) -0.0083(13)
C19 0.0530(18) 0.0484(16) 0.0550(18) -0.0050(14) 0.0041(15) 0.0095(13)
C3 0.0480(18) 0.0521(16) 0.0673(19) -0.0115(14) 0.0064(15) -0.0039(13)
C7 0.066(2) 0.0630(18) 0.060(2) -0.0110(15) 0.0119(17) -0.0132(16)
C15 0.0464(18) 0.0551(18) 0.083(2) 0.0035(15) -0.0081(15) 0.0011(14)
C14 0.0506(18) 0.0518(16) 0.0531(17) -0.0003(13) 0.0068(13) 0.0001(13)
C16 0.0497(19) 0.0483(16) 0.087(2) 0.0042(15) -0.0052(16) 0.0076(13)
C17 0.0463(17) 0.0516(16) 0.071(2) -0.0020(14) 0.0049(14) 0.0040(13)
C23 0.0512(19) 0.0683(19) 0.070(2) 0.0050(16) -0.0010(16) 0.0078(15)
C13 0.0515(19) 0.0474(15) 0.072(2) -0.0055(14) 0.0125(16) -0.0028(14)
C10 0.0540(19) 0.0581(18) 0.076(2) -0.0027(16) 0.0095(16) 0.0045(14)
C25 0.073(2) 0.079(2) 0.061(2) 0.0110(16) 0.0237(17) 0.0234(17)
C4 0.056(2) 0.083(2) 0.091(3) -0.010(2) 0.0155(19) 0.0060(17)
C21 0.059(2) 0.0682(19) 0.078(2) 0.0258(17) 0.0093(17) 0.0108(16)
C6 0.083(3) 0.091(2) 0.069(2) -0.0061(19) 0.025(2) -0.012(2)
C11 0.079(2) 0.062(2) 0.075(2) 0.0044(17) -0.0043(19) 0.0051(17)
C26 0.078(3) 0.087(2) 0.103(3) 0.027(2) -0.005(2) 0.024(2)
C24 0.091(3) 0.083(2) 0.0552(19) 0.0197(16) -0.0003(18) 0.025(2)
C22 0.053(2) 0.082(2) 0.096(3) 0.0281(19) 0.0180(18) 0.0136(17)
C5 0.063(2) 0.097(3) 0.098(3) -0.011(2) 0.033(2) 0.001(2)
C12 0.080(3) 0.0694(19) 0.061(2) 0.0000(16) 0.0034(19) -0.0100(19)
C27 0.089(3) 0.089(2) 0.093(3) 0.021(2) 0.038(2) 0.041(2)
O4 0.0468(11) 0.0493(10) 0.0623(12) 0.0106(9) 0.0044(9) 0.0048(8)
O6 0.0524(13) 0.0651(12) 0.0696(14) 0.0091(10) 0.0195(11) 0.0130(10)
O2 0.0630(15) 0.0699(14) 0.0932(16) 0.0102(12) 0.0288(12) 0.0110(11)
O1 0.0598(14) 0.0696(14) 0.1004(17) 0.0055(12) 0.0057(13) 0.0142(11)
O3 0.0654(15) 0.0965(17) 0.0827(16) 0.0270(12) 0.0317(13) 0.0351(12)
O5 0.117(2) 0.142(3) 0.113(2) 0.036(2) -0.0165(19) 0.044(2)
N2 0.0509(15) 0.0470(13) 0.0641(15) -0.0007(11) 0.0050(12) 0.0013(11)
N1 0.0441(14) 0.0458(13) 0.0641(15) 0.0026(10) 0.0026(11) 0.0013(10)

loop_
_atom_type_symbol
_atom_type_description
_atom_type_scat_dispersion_real
_atom_type_scat_dispersion_imag
_atom_type_scat_source
C C 0.0033 0.0016 'International Tables Vol C Tables 4.2.6.8 and 6.1.1.4'
H H 0.0000 0.0000 'International Tables Vol C Tables 4.2.6.8 and 6.1.1.4'
N N 0.0061 0.0033 'International Tables Vol C Tables 4.2.6.8 and 6.1.1.4'
O O 0.0106 0.0060 'International Tables Vol C Tables 4.2.6.8 and 6.1.1.4'
Zn Zn 0.2839 1.4301 'International Tables Vol C Tables 4.2.6.8 and 6.1.1.4'

loop_
_geom_angle_atom_site_label_1
_geom_angle_atom_site_label_2
_geom_angle_atom_site_label_3
_geom_angle
_geom_angle_site_symmetry_1
_geom_angle_site_symmetry_3
_geom_angle_publ_flag
O4 Zn1 O4 180.0 . 3 ?
O4 Zn1 O6 90.83(8) . . ?
O4 Zn1 O6 89.17(8) 3 . ?
O4 Zn1 O6 89.17(8) . 3 ?
O4 Zn1 O6 90.83(8) 3 3 ?
O6 Zn1 O6 180.0 . 3 ?
O4 Zn1 N1 89.07(7) . 3 ?
O4 Zn1 N1 90.93(7) 3 3 ?
O6 Zn1 N1 85.42(8) . 3 ?
O6 Zn1 N1 94.58(8) 3 3 ?
O4 Zn1 N1 90.93(7) . . ?
O4 Zn1 N1 89.07(7) 3 . ?
O6 Zn1 N1 94.58(8) . . ?
O6 Zn1 N1 85.42(8) 3 . ?
N1 Zn1 N1 180.0 3 . ?
O1 C2 N2 119.2(3) . . ?
O1 C2 C3 124.0(3) . . ?
N2 C2 C3 116.9(3) . . ?
N2 C1 C14 111.8(2) . . ?
C10 C9 C8 120.6(3) . . ?
C10 C9 C13 120.1(3) . . ?
C8 C9 C13 119.3(3) . . ?
C21 C20 C25 118.4(3) . . ?
C21 C20 C19 120.4(3) . . ?
C25 C20 C19 121.2(3) . . ?
C17 C18 C14 119.3(3) . . ?
C3 C8 C7 120.4(3) . . ?
C3 C8 C9 121.1(3) . . ?
C7 C8 C9 118.5(3) . . ?
O3 C19 O4 125.6(3) . . ?
O3 C19 C20 118.4(3) . . ?
O4 C19 C20 116.0(3) . . ?
C4 C3 C8 119.9(3) . . ?
C4 C3 C2 119.8(3) . . ?
C8 C3 C2 120.3(3) . . ?
C8 C7 C12 119.0(3) . . ?
C8 C7 C6 117.9(3) . . ?
C12 C7 C6 123.1(3) . . ?
C14 C15 C16 120.0(3) . . ?
C15 C14 C18 117.3(3) . . ?
C15 C14 C1 121.0(3) . . ?
C18 C14 C1 121.6(2) . . ?
N1 C16 C15 123.4(3) . . ?
N1 C17 C18 123.4(3) . . ?
C24 C23 C22 119.4(3) . . ?
C24 C23 C26 122.1(3) . . ?
C22 C23 C26 118.5(3) . . ?
O2 C13 N2 119.8(3) . . ?
O2 C13 C9 122.4(3) . . ?
N2 C13 C9 117.8(2) . . ?
C9 C10 C11 120.8(3) . . ?
C24 C25 C20 120.2(3) . . ?
C3 C4 C5 120.4(3) . . ?
C20 C21 C22 121.2(3) . . ?
C5 C6 C7 121.2(3) . . ?
C12 C11 C10 119.5(3) . . ?
O5 C26 C23 125.3(4) . . ?
C23 C24 C25 120.6(3) . . ?
C23 C22 C21 120.3(3) . . ?
C6 C5 C4 120.3(3) . . ?
C11 C12 C7 121.5(3) . . ?
C19 O4 Zn1 130.43(18) . . ?
C27 O6 Zn1 127.0(2) . . ?
C13 N2 C2 124.6(2) . . ?
C13 N2 C1 116.9(2) . . ?
C2 N2 C1 118.5(2) . . ?
C16 N1 C17 116.6(2) . . ?
C16 N1 Zn1 117.88(18) . . ?
C17 N1 Zn1 124.72(18) . . ?

loop_
_geom_bond_atom_site_label_1
_geom_bond_atom_site_label_2
_geom_bond_distance
_geom_bond_site_symmetry_2
_geom_bond_publ_flag
Zn1 O4 2.0754(17) . ?
Zn1 O4 2.0754(17) 3 ?
Zn1 O6 2.118(2) . ?
Zn1 O6 2.118(2) 3 ?
Zn1 N1 2.195(2) 3 ?
Zn1 N1 2.195(2) . ?
C2 O1 1.217(3) . ?
C2 N2 1.407(4) . ?
C2 C3 1.476(4) . ?
C1 N2 1.472(3) . ?
C1 C14 1.514(4) . ?
C9 C10 1.371(4) . ?
C9 C8 1.422(4) . ?
C9 C13 1.476(4) . ?
C20 C21 1.373(4) . ?
C20 C25 1.397(4) . ?
C20 C19 1.511(4) . ?
C18 C17 1.381(4) . ?
C18 C14 1.384(4) . ?
C8 C3 1.408(4) . ?
C8 C7 1.415(4) . ?
C19 O3 1.246(3) . ?
C19 O4 1.261(3) . ?
C3 C4 1.382(4) . ?
C7 C12 1.419(5) . ?
C7 C6 1.421(4) . ?
C15 C14 1.371(4) . ?
C15 C16 1.379(4) . ?
C16 N1 1.330(3) . ?
C17 N1 1.341(3) . ?
C23 C24 1.371(4) . ?
C23 C22 1.377(4) . ?
C23 C26 1.489(4) . ?
C13 O2 1.219(3) . ?
C13 N2 1.395(4) . ?
C10 C11 1.410(4) . ?
C25 C24 1.388(4) . ?
C4 C5 1.403(5) . ?
C21 C22 1.383(4) . ?
C6 C5 1.369(5) . ?
C11 C12 1.361(4) . ?
C26 O5 1.180(4) . ?
C27 O6 1.409(4) . ?
